data_4517339
loop_
_publ_author_name
'Eivgi, Or'
'Vaisman, Anna'
'Nechmad, Noy B.'
'Baranov, Mark'
'Lemcoff, N. Gabriel'

_publ_section_title
;
 Latent Ruthenium Benzylidene Phosphite Complexes for
 Visible-Light-Induced Olefin Metathesis
;
_journal_name_full 'ACS Catalysis'
_journal_page_first 2033
_journal_page_last 2038
_journal_paper_doi 10.1021/acscatal.9b05079
_journal_year 2020
_chemical_formula_moiety 'C49 H50 Cl2 N5 O9 P Ru, 2(C6 H6)'
_chemical_formula_sum 'C61 H62 Cl2 N5 O9 P Ru'
_chemical_formula_weight 1212.09
_space_group_crystal_system monoclinic
_space_group_IT_number 14
_space_group_name_Hall '-P 2ybc'
_space_group_name_H-M_alt 'P 1 21/c 1'
_atom_sites_solution_hydrogens geom
_atom_sites_solution_primary dual
_audit_creation_date 2019-05-01
_audit_creation_method
;
Olex2 1.2-ac3
(compiled 2017.08.10 svn.r3458 for OlexSys, GUI svn.r5381)
;
_cell_angle_alpha 90
_cell_angle_beta 100.4110(10)
_cell_angle_gamma 90
_cell_formula_units_Z 4
_cell_length_a 14.3812(2)
_cell_length_b 16.1503(2)
_cell_length_c 26.0144(3)
_cell_measurement_reflns_used 37543
_cell_measurement_temperature 200(50)
_cell_measurement_theta_max 77.5260
_cell_measurement_theta_min 3.1100
_cell_volume 5942.65(13)
_computing_cell_refinement 'CrysAlisPro 1.171.39.46 (Rigaku OD, 2018)'
_computing_data_collection 'CrysAlisPro 1.171.39.46 (Rigaku OD, 2018)'
_computing_data_reduction 'CrysAlisPro 1.171.39.46 (Rigaku OD, 2018)'
_computing_molecular_graphics 'Olex2 (Dolomanov et al., 2009)'
_computing_publication_material 'Olex2 (Dolomanov et al., 2009)'
_computing_structure_refinement 'ShelXL (Sheldrick, 2015)'
_computing_structure_solution 'ShelXT (Sheldrick, 2015)'
_diffrn_ambient_environment N~2~
_diffrn_ambient_temperature 200(50)
_diffrn_detector 'CCD plate'
_diffrn_detector_type HyPix
_diffrn_measured_fraction_theta_full 0.996
_diffrn_measured_fraction_theta_max 0.996
_diffrn_measurement_details
;
List of Runs (angles in degrees, time in seconds):

  # Type    Start    End  Width  t~exp~   \w     \q     \k     \f   Frames
--------------------------------------------------------------------------
  1  \w      2.00  27.00   0.50    1.30    --   48.66 -30.00  -4.00   50
  2  \w     45.00  71.00   0.50    5.21    --  105.75 -30.00  -4.00   52
  3  \w     52.00  85.00   0.50    5.21    --  105.75 -45.00 -30.00   66
  4  \w     55.00  82.00   0.50    5.21    --  105.75 -45.00 -90.00   54
  5  \w     52.00  77.00   0.50    5.21    --  105.75 -30.00 -90.00   50
  6  \w     42.00  81.00   0.50    5.21    --  105.75 -30.00-120.00   78
  7  \w     41.00  75.00   0.50    5.21    --  105.75 -30.00-180.00   68
  8  \w     34.00  86.00   0.50    5.21    --  105.75 -45.00-120.00  104
  9  \w     87.00 113.00   0.50    5.21    --  105.75 -77.00-180.00   52
 10  \w     80.00 116.00   0.50    5.21    --  105.75-125.00-120.00   72
 11  \w     59.00 109.00   0.50    5.21    --  105.75 -95.00 -60.00  100
 12  \w     56.00 108.00   0.50    5.21    --  105.75 -95.00 -90.00  104
 13  \w     45.00  71.00   0.50    5.21    --  105.75 -30.00  30.00   52
 14  \w     37.00  71.00   0.50    5.21    --  105.75 -30.00 -30.00   68
 15  \w    123.00 177.00   0.50    5.21    --  105.75  15.00  60.00  108
 16  \w    151.00 177.00   0.50    5.21    --  105.75  30.00 120.00   52
 17  \w    134.00 178.00   0.50    5.21    --  105.75  30.00 155.00   88
 18  \w     98.00 124.00   0.50    5.21    --  105.75  30.00 155.00   52
 19  \w    100.00 137.00   0.50    5.21    --  105.75  30.00 120.00   74
 20  \w     55.00  81.00   0.50    5.21    --  105.75 -15.00 150.00   52
 21  \w     54.00  86.00   0.50    5.21    --  105.75 -45.00 150.00   64
 22  \w     42.00 121.00   0.50    1.30    --   48.66  30.00 155.00  158
 23  \w     35.00 108.00   0.50    5.21    --  105.75 -95.00  90.00  146
 24  \w     33.00  74.00   0.50    1.30    --   48.66-125.00-120.00   82
 25  \w     37.00  63.00   0.50    5.21    --  105.75 -77.00-180.00   52
 26  \w     41.00  77.00   0.50    5.21    --  105.75 -45.00-180.00   72
 27  \w     34.00  69.00   0.50    5.21    --  105.75-125.00-120.00   70
 28  \w     97.00 126.00   0.50    5.21    --  105.75  45.00 -90.00   58
 29  \w    137.00 176.00   0.50    5.21    --  105.75  45.00 -90.00   78
 30  \w    -56.00  24.00   0.50    1.30    --  -48.66  30.00 155.00  160
 31  \w    -50.00 -23.00   0.50    5.21    --  -84.25  45.00   0.00   54
 32  \w    -64.00 -12.00   0.50    5.21    --  -84.25  30.00 155.00  104
 33  \w   -121.00 -41.00   0.50    1.30    --  -48.66 -30.00  -4.00  160
 34  \w   -119.00 -94.00   0.50    1.30    --  -48.66-125.00 120.00   50
 35  \w   -118.00 -72.00   0.50    1.30    --  -48.66-125.00  60.00   92
 36  \w   -156.00 -76.00   0.50    5.21    --  -84.25 -30.00  -4.00  160
;
_diffrn_measurement_device 'four-circle diffractometer'
_diffrn_measurement_device_type 'XtaLAB Synergy, Dualflex, HyPix'
_diffrn_measurement_method '\w scans'
_diffrn_orient_matrix_type 'CrysAlisPro convention (1999,Acta A55,543-557)'
_diffrn_orient_matrix_UB_11 0.0957253000
_diffrn_orient_matrix_UB_12 0.0096906000
_diffrn_orient_matrix_UB_13 0.0371643000
_diffrn_orient_matrix_UB_21 -0.0511261000
_diffrn_orient_matrix_UB_22 0.0338380000
_diffrn_orient_matrix_UB_23 0.0427941000
_diffrn_orient_matrix_UB_31 -0.0090764000
_diffrn_orient_matrix_UB_32 -0.0886324000
_diffrn_orient_matrix_UB_33 0.0203821000
_diffrn_radiation_monochromator mirror
_diffrn_radiation_probe x-ray
_diffrn_radiation_type CuK\a
_diffrn_radiation_wavelength 1.54184
_diffrn_reflns_av_R_equivalents 0.0510
_diffrn_reflns_av_unetI/netI 0.0334
_diffrn_reflns_Laue_measured_fraction_full 0.996
_diffrn_reflns_Laue_measured_fraction_max 0.996
_diffrn_reflns_limit_h_max 17
_diffrn_reflns_limit_h_min -17
_diffrn_reflns_limit_k_max 17
_diffrn_reflns_limit_k_min -19
_diffrn_reflns_limit_l_max 31
_diffrn_reflns_limit_l_min -31
_diffrn_reflns_number 61395
_diffrn_reflns_point_group_measured_fraction_full 0.996
_diffrn_reflns_point_group_measured_fraction_max 0.996
_diffrn_reflns_theta_full 67.684
_diffrn_reflns_theta_max 68.422
_diffrn_reflns_theta_min 3.124
_diffrn_source 'micro-focus sealed X-ray tube'
_diffrn_source_type 'PhotonJet (Cu) X-ray Source'
_exptl_absorpt_coefficient_mu 3.701
_exptl_absorpt_correction_T_max 0.973
_exptl_absorpt_correction_T_min 0.867
_exptl_absorpt_correction_type analytical
_exptl_absorpt_process_details
;
CrysAlisPro 1.171.39.46 (Rigaku Oxford Diffraction, 2018)
Analytical numeric absorption correction using a multifaceted crystal
			model based on expressions derived by R.C. Clark & J.S. Reid.
(Clark, R. C. & Reid, J. S. (1995). Acta Cryst. A51, 887-897)
Empirical absorption correction using spherical harmonics,
 implemented in SCALE3 ABSPACK scaling algorithm.
;
_exptl_crystal_colour 'clear violet'
_exptl_crystal_colour_lustre clear
_exptl_crystal_colour_primary violet
_exptl_crystal_density_diffrn 1.355
_exptl_crystal_description plate
_exptl_crystal_F_000 2512
_exptl_crystal_size_max 0.321
_exptl_crystal_size_mid 0.066
_exptl_crystal_size_min 0.044
_refine_diff_density_max 1.320
_refine_diff_density_min -0.637
_refine_diff_density_rms 0.079
_refine_ls_extinction_method none
_refine_ls_goodness_of_fit_ref 1.078
_refine_ls_hydrogen_treatment constr
_refine_ls_matrix_type full
_refine_ls_number_parameters 708
_refine_ls_number_reflns 10866
_refine_ls_number_restraints 0
_refine_ls_restrained_S_all 1.078
_refine_ls_R_factor_all 0.0452
_refine_ls_R_factor_gt 0.0412
_refine_ls_shift/su_max 0.001
_refine_ls_shift/su_mean 0.000
_refine_ls_structure_factor_coef Fsqd
_refine_ls_weighting_details 'w=1/[\s^2^(Fo^2^)+(0.0732P)^2^+2.6566P] where P=(Fo^2^+2Fc^2^)/3'
_refine_ls_weighting_scheme calc
_refine_ls_wR_factor_gt 0.1144
_refine_ls_wR_factor_ref 0.1177
_reflns_Friedel_coverage 0.000
_reflns_number_gt 9730
_reflns_number_total 10866
_reflns_threshold_expression 'I > 2\s(I)'
_cod_data_source_file cs9b05079_si_002.cif
_cod_data_source_block 889_01_05_2019_239
_cod_depositor_comments 'Adding full bibliography for 4517338--4517339.cif.'
_cod_database_code 4517339
_shelx_shelxl_version_number 2018/3
_chemical_oxdiff_formula 'Ru C40 N5 O9 P Cl2'
_shelx_space_group_comment
;
The symmetry employed for this shelxl refinement is uniquely defined
by the following loop, which should always be used as a source of
symmetry information in preference to the above space-group names.
They are only intended as comments.
;
_reflns_odcompleteness_completeness 99.93
_reflns_odcompleteness_iscentric 1
_reflns_odcompleteness_theta 68.31
_olex2_refinement_description
;
1. Fixed Uiso
 At 1.2 times of:
  All C(H) groups, All C(H,H) groups
 At 1.5 times of:
  All C(H,H,H) groups
2. Uiso/Uaniso restraints and constraints
Uanis(C63) = Uanis(C62) = Uanis(C67) = Uanis(C64) = Uanis(C66) = Uanis(C65)
Uanis(C70) = Uanis(C69) = Uanis(C68) = Uanis(C73) = Uanis(C72) = Uanis(C71)
Uanis(C60) = Uanis(C59) = Uanis(C58) = Uanis(C57) = Uanis(C56) = Uanis(C61)
3. Others
 Sof(C62)=Sof(H62)=Sof(C63)=Sof(H63)=Sof(C64)=Sof(H64)=Sof(C65)=Sof(H65)=
 Sof(C66)=Sof(H66)=Sof(C67)=Sof(H67)=1-FVAR(1)
 Sof(C50)=Sof(H50)=Sof(C51)=Sof(H51)=Sof(C52)=Sof(H52)=Sof(C53)=Sof(H53)=
 Sof(C54)=Sof(H54)=Sof(C55)=Sof(H55)=FVAR(1)
 Sof(C68)=Sof(H68)=Sof(C69)=Sof(H69)=Sof(C70)=Sof(H70)=Sof(C71)=Sof(H71)=
 Sof(C72)=Sof(H72)=Sof(C73)=Sof(H73)=1-FVAR(2)
 Sof(C56)=Sof(H56)=Sof(C57)=Sof(H57)=Sof(C58)=Sof(H58)=Sof(C59)=Sof(H59)=
 Sof(C60)=Sof(H60)=Sof(C61)=Sof(H61)=FVAR(2)
 Fixed Sof: O8(0.5) O9(0.5) O10(0.5) O11(0.5)
4.a Secondary CH2 refined with riding coordinates:
 C6(H6A,H6B), C7(H7A,H7B), C14(H14A,H14B), C17(H17A,H17B), C37(H37A,H37B)
4.b Aromatic/amide H refined with riding coordinates:
 C3(H3), C12(H12), C13(H13), C18(H18), C20(H20), C21(H21), C23(H23), C26(H26),
 C28(H28), C29(H29), C33(H33), C35(H35), C38(H38), C39(H39), C40(H40), C41(H41),
  C42(H42), C43(H43), C44(H44), C45(H45), C48(H48), C49(H49), C50(H50),
 C51(H51), C52(H52), C53(H53), C54(H54), C55(H55), C56(H56), C57(H57), C58(H58),
  C59(H59), C60(H60), C61(H61), C62(H62), C63(H63), C64(H64), C65(H65),
 C66(H66), C67(H67), C68(H68), C69(H69), C70(H70), C71(H71), C72(H72), C73(H73)
4.c Fitted hexagon refined as free rotating group:
 C50(C51,C52,C53,C54,C55), C56(C57,C58,C59,C60,C61), C62(C63,C64,C65,C66,C67),
 C68(C69,C70,C71,C72,C73)
4.d Idealised Me refined as rotating group:
 C9(H9A,H9B,H9C), C31(H31A,H31B,H31C), C32(H32A,H32B,H32C), C36(H36A,H36B,
 H36C), C46(H46A,H46B,H46C), C47(H47A,H47B,H47C)
;
_olex2_submission_special_instructions 'No special instructions were received'
_oxdiff_exptl_absorpt_empirical_details
;
Empirical correction (ABSPACK) includes:
- Absorption correction using spherical harmonics
- Frame scaling
- Detector area scaling
;
_oxdiff_exptl_absorpt_empirical_full_max 1.960
_oxdiff_exptl_absorpt_empirical_full_min 0.478

loop_
_space_group_symop_operation_xyz
'x, y, z'
'-x, y+1/2, -z+1/2'
'-x, -y, -z'
'x, -y-1/2, z-1/2'

loop_
_atom_site_label
_atom_site_type_symbol
_atom_site_fract_x
_atom_site_fract_y
_atom_site_fract_z
_atom_site_U_iso_or_equiv
_atom_site_adp_type
_atom_site_occupancy
_atom_site_site_symmetry_order
_atom_site_calc_flag
_atom_site_refinement_flags_posn
_atom_site_refinement_flags_occupancy
_atom_site_disorder_assembly
_atom_site_disorder_group
Ru1 Ru 0.61639(2) 0.40909(2) 0.34056(2) 0.02982(8) Uani 1 1 d . . . .
P1 P 0.60637(4) 0.46986(4) 0.26297(2) 0.03264(14) Uani 1 1 d . . . .
Cl1 Cl 0.59066(5) 0.34070(4) 0.41941(3) 0.04599(16) Uani 1 1 d . . . .
Cl2 Cl 0.53338(6) 0.29559(4) 0.29550(3) 0.05107(18) Uani 1 1 d . . . .
O1 O 0.50790(12) 0.50983(11) 0.23690(7) 0.0382(4) Uani 1 1 d . . . .
O2 O 0.67617(13) 0.54591(12) 0.26153(7) 0.0390(4) Uani 1 1 d . . . .
O3 O 0.61988(15) 0.41508(12) 0.21352(8) 0.0451(5) Uani 1 1 d . . . .
N1 N 0.56260(15) 0.55524(13) 0.39769(8) 0.0336(4) Uani 1 1 d . . . .
N2 N 0.71492(15) 0.54027(13) 0.41921(8) 0.0337(4) Uani 1 1 d . . . .
O4 O 0.31235(18) 0.34016(14) 0.16349(10) 0.0621(6) Uani 1 1 d . . . .
O5 O 0.83581(19) 0.25302(17) 0.21739(11) 0.0727(7) Uani 1 1 d . . . .
O6 O 0.8682(2) 0.18232(19) 0.15294(13) 0.0813(9) Uani 1 1 d . . . .
C1 C 0.63762(17) 0.51262(14) 0.38704(9) 0.0300(5) Uani 1 1 d . . . .
N3 N 0.81714(19) 0.22961(16) 0.17206(12) 0.0553(7) Uani 1 1 d . . . .
O7 O 0.3298(2) 0.31167(15) 0.08468(11) 0.0726(7) Uani 1 1 d . . . .
C2 C 0.6709(2) 0.31597(16) 0.15737(11) 0.0382(6) Uani 1 1 d . . . .
C3 C 0.74306(19) 0.39661(16) 0.33630(10) 0.0367(5) Uani 1 1 d . . . .
H3 H 0.773155 0.442875 0.325702 0.044 Uiso 1 1 calc R . . .
N4 N 0.33145(19) 0.35981(15) 0.12109(11) 0.0505(6) Uani 1 1 d . . . .
C4 C 0.39965(18) 0.49396(16) 0.15601(10) 0.0356(5) Uani 1 1 d . . . .
C5 C 0.45674(19) 0.61252(17) 0.32237(10) 0.0368(5) Uani 1 1 d . . . .
C6 C 0.42975(18) 0.46073(16) 0.21082(11) 0.0373(5) Uani 1 1 d . . . .
H6A H 0.377510 0.463891 0.229684 0.045 Uiso 1 1 calc R . . .
H6B H 0.448709 0.403238 0.209573 0.045 Uiso 1 1 calc R . . .
C7 C 0.6897(2) 0.35202(17) 0.21189(11) 0.0405(6) Uani 1 1 d . . . .
H7A H 0.684868 0.309292 0.237475 0.049 Uiso 1 1 calc R . . .
H7B H 0.752701 0.375636 0.219577 0.049 Uiso 1 1 calc R . . .
C8 C 0.47092(18) 0.55786(16) 0.36449(10) 0.0351(5) Uani 1 1 d . . . .
C9 C 0.5327(2) 0.67071(17) 0.31265(12) 0.0449(6) Uani 1 1 d . . . .
H9A H 0.522852 0.724046 0.327044 0.067 Uiso 1 1 calc GR . . .
H9B H 0.530818 0.675847 0.275712 0.067 Uiso 1 1 calc GR . . .
H9C H 0.593285 0.649551 0.328978 0.067 Uiso 1 1 calc GR . . .
C10 C 0.81260(18) 0.52060(16) 0.41928(10) 0.0357(5) Uani 1 1 d . . . .
C11 C 0.3565(2) 0.44665(17) 0.11357(11) 0.0409(6) Uani 1 1 d . . . .
C12 C 0.4170(2) 0.57615(17) 0.14536(12) 0.0439(6) Uani 1 1 d . . . .
H12 H 0.444748 0.610413 0.172594 0.053 Uiso 1 1 calc R . . .
C13 C 0.3685(2) 0.6129(2) 0.28926(12) 0.0465(7) Uani 1 1 d . . . .
H13 H 0.358175 0.649056 0.260965 0.056 Uiso 1 1 calc R . . .
C14 C 0.6934(2) 0.60451(17) 0.45571(11) 0.0412(6) Uani 1 1 d . . . .
H14A H 0.728005 0.655145 0.452159 0.049 Uiso 1 1 calc R . . .
H14B H 0.708687 0.585572 0.491632 0.049 Uiso 1 1 calc R . . .
C15 C 0.3962(2) 0.51171(19) 0.37735(13) 0.0457(6) Uani 1 1 d . . . .
C16 C 0.80057(19) 0.32230(18) 0.34774(11) 0.0409(6) Uani 1 1 d . . . .
C17 C 0.5880(2) 0.61737(18) 0.43895(11) 0.0439(6) Uani 1 1 d . . . .
H17A H 0.554815 0.607635 0.467715 0.053 Uiso 1 1 calc R . . .
H17B H 0.573981 0.672906 0.425566 0.053 Uiso 1 1 calc R . . .
C18 C 0.8951(2) 0.3265(2) 0.34202(12) 0.0482(7) Uani 1 1 d . . . .
H18 H 0.919083 0.375618 0.331104 0.058 Uiso 1 1 calc R . . .
C19 C 0.8569(2) 0.45603(17) 0.44958(11) 0.0418(6) Uani 1 1 d . . . .
C20 C 0.5914(2) 0.3391(2) 0.12200(11) 0.0464(7) Uani 1 1 d . . . .
H20 H 0.550498 0.377832 0.132223 0.056 Uiso 1 1 calc R . . .
C21 C 0.9515(2) 0.4404(2) 0.44733(13) 0.0522(7) Uani 1 1 d . . . .
H21 H 0.982304 0.397144 0.467021 0.063 Uiso 1 1 calc R . . .
C22 C 0.7575(2) 0.6526(2) 0.22334(12) 0.0527(7) Uani 1 1 d . . . .
C23 C 0.9563(2) 0.5543(2) 0.38996(13) 0.0529(8) Uani 1 1 d . . . .
H23 H 0.990177 0.587772 0.370806 0.063 Uiso 1 1 calc R . . .
C24 C 0.8624(2) 0.57301(19) 0.39096(11) 0.0439(6) Uani 1 1 d . . . .
N5 N 0.8922(2) 0.5540(3) 0.23204(15) 0.0758(9) Uani 1 1 d . . . .
C25 C 0.2960(2) 0.5608(2) 0.29759(14) 0.0520(8) Uani 1 1 d . . . .
C26 C 0.3104(2) 0.5130(2) 0.34237(14) 0.0532(8) Uani 1 1 d . . . .
H26 H 0.260976 0.480306 0.349462 0.064 Uiso 1 1 calc R . . .
C27 C 0.7296(2) 0.25780(17) 0.13901(12) 0.0449(6) Uani 1 1 d . . . .
C28 C 0.9539(2) 0.2578(2) 0.35250(15) 0.0612(9) Uani 1 1 d . . . .
H28 H 1.017124 0.261424 0.349268 0.073 Uiso 1 1 calc R . . .
C29 C 0.3351(2) 0.4771(2) 0.06311(13) 0.0548(8) Uani 1 1 d . . . .
H29 H 0.308764 0.442729 0.035641 0.066 Uiso 1 1 calc R . . .
C30 C 1.0007(2) 0.4871(2) 0.41676(14) 0.0559(8) Uani 1 1 d . . . .
C31 C 0.8170(2) 0.6472(2) 0.36204(14) 0.0563(8) Uani 1 1 d . . . .
H31A H 0.758664 0.630956 0.340248 0.084 Uiso 1 1 calc GR . . .
H31B H 0.858709 0.669815 0.340726 0.084 Uiso 1 1 calc GR . . .
H31C H 0.804534 0.688171 0.386636 0.084 Uiso 1 1 calc GR . . .
C32 C 0.8071(2) 0.40219(19) 0.48324(14) 0.0531(8) Uani 1 1 d . . . .
H32A H 0.755718 0.432459 0.493177 0.080 Uiso 1 1 calc GR . . .
H32B H 0.850825 0.386088 0.514020 0.080 Uiso 1 1 calc GR . . .
H32C H 0.783074 0.353660 0.464018 0.080 Uiso 1 1 calc GR . . .
C33 C 0.6290(3) 0.2494(2) 0.05516(14) 0.0626(9) Uani 1 1 d . . . .
H33 H 0.614833 0.227411 0.021612 0.075 Uiso 1 1 calc R . . .
C34 C 0.8548(2) 0.6381(2) 0.23237(14) 0.0571(8) Uani 1 1 d . . . .
C35 C 0.3944(2) 0.60859(19) 0.09551(14) 0.0534(8) Uani 1 1 d . . . .
H35 H 0.406676 0.664017 0.089732 0.064 Uiso 1 1 calc R . . .
C36 C 0.4046(3) 0.4665(3) 0.42858(16) 0.0655(10) Uani 1 1 d . . . .
H36A H 0.466520 0.442586 0.437582 0.098 Uiso 1 1 calc GR . . .
H36B H 0.357890 0.423440 0.425441 0.098 Uiso 1 1 calc GR . . .
H36C H 0.394721 0.504627 0.455389 0.098 Uiso 1 1 calc GR . . .
C37 C 0.6825(2) 0.5880(2) 0.21267(13) 0.0582(9) Uani 1 1 d . . . .
H37A H 0.622244 0.613390 0.198306 0.070 Uiso 1 1 calc R . . .
H37B H 0.697848 0.548446 0.187418 0.070 Uiso 1 1 calc R . . .
C38 C 0.5702(3) 0.3065(2) 0.07177(13) 0.0578(8) Uani 1 1 d . . . .
H38 H 0.515850 0.323639 0.049255 0.069 Uiso 1 1 calc R . . .
C39 C 0.7661(2) 0.2476(2) 0.36292(15) 0.0568(8) Uani 1 1 d . . . .
H39 H 0.703166 0.243309 0.366549 0.068 Uiso 1 1 calc R . . .
O8 O 0.8564(6) 0.4972(5) 0.2397(4) 0.075(2) Uani 0.5 1 d . P A 2
C40 C 0.9185(3) 0.1848(3) 0.36757(18) 0.0723(11) Uani 1 1 d . . . .
H40 H 0.957740 0.138810 0.374356 0.087 Uiso 1 1 calc R . . .
C41 C 0.8252(3) 0.1792(2) 0.37272(19) 0.0726(11) Uani 1 1 d . . . .
H41 H 0.801545 0.129355 0.382810 0.087 Uiso 1 1 calc R . . .
C42 C 0.3534(3) 0.5590(2) 0.05413(14) 0.0607(8) Uani 1 1 d . . . .
H42 H 0.338454 0.580865 0.020574 0.073 Uiso 1 1 calc R . . .
C43 C 0.7087(3) 0.2253(2) 0.08890(14) 0.0569(8) Uani 1 1 d . . . .
H43 H 0.749237 0.186818 0.078113 0.068 Uiso 1 1 calc R . . .
C44 C 0.7313(3) 0.7352(3) 0.22470(18) 0.0783(12) Uani 1 1 d . . . .
H44 H 0.667378 0.748773 0.218559 0.094 Uiso 1 1 calc R . . .
C45 C 0.9208(3) 0.7003(3) 0.24270(19) 0.0838(13) Uani 1 1 d . . . .
H45 H 0.984982 0.687781 0.248912 0.101 Uiso 1 1 calc R . . .
C46 C 0.2047(3) 0.5559(3) 0.25847(18) 0.0754(11) Uani 1 1 d . . . .
H46A H 0.190240 0.609252 0.242820 0.113 Uiso 1 1 calc GR . . .
H46B H 0.154407 0.538914 0.275915 0.113 Uiso 1 1 calc GR . . .
H46C H 0.211306 0.516320 0.231823 0.113 Uiso 1 1 calc GR . . .
C47 C 1.1008(3) 0.4632(3) 0.4118(2) 0.0849(14) Uani 1 1 d . . . .
H47A H 1.134952 0.446066 0.445288 0.127 Uiso 1 1 calc GR . . .
H47B H 1.131933 0.509963 0.399652 0.127 Uiso 1 1 calc GR . . .
H47C H 1.098894 0.418452 0.387343 0.127 Uiso 1 1 calc GR . . .
C48 C 0.7973(5) 0.7978(3) 0.2349(3) 0.106(2) Uani 1 1 d . . . .
H48 H 0.777012 0.852386 0.235701 0.127 Uiso 1 1 calc R . . .
C49 C 0.8914(5) 0.7810(4) 0.2438(2) 0.109(2) Uani 1 1 d . . . .
H49 H 0.935283 0.823696 0.250532 0.131 Uiso 1 1 calc R . . .
O9 O 0.9736(4) 0.5538(5) 0.2134(4) 0.109(3) Uani 0.5 1 d . P A 2
C50 C 0.6349(3) 0.6193(4) 0.0705(2) 0.073(3) Uani 0.516(8) 1 d . P B 1
H50 H 0.575954 0.644729 0.065053 0.087 Uiso 0.516(8) 1 calc R P B 1
C51 C 0.6415(4) 0.5334(4) 0.0729(2) 0.072(2) Uani 0.516(8) 1 d G P B 1
H51 H 0.586851 0.501473 0.069040 0.087 Uiso 0.516(8) 1 calc R P B 1
C52 C 0.7296(5) 0.4954(3) 0.0809(2) 0.075(2) Uani 0.516(8) 1 d G P B 1
H52 H 0.733958 0.437970 0.082538 0.090 Uiso 0.516(8) 1 calc R P B 1
C53 C 0.8112(3) 0.5432(4) 0.0866(3) 0.086(3) Uani 0.516(8) 1 d G P B 1
H53 H 0.870170 0.517723 0.092050 0.104 Uiso 0.516(8) 1 calc R P B 1
C54 C 0.8047(3) 0.6290(4) 0.0843(3) 0.094(3) Uani 0.516(8) 1 d G P B 1
H54 H 0.859276 0.660980 0.088063 0.113 Uiso 0.516(8) 1 calc R P B 1
C55 C 0.7165(4) 0.6671(3) 0.0762(2) 0.075(2) Uani 0.516(8) 1 d G P B 1
H55 H 0.712169 0.724484 0.074565 0.090 Uiso 0.516(8) 1 calc R P B 1
C56 C 0.9621(15) 0.4204(15) 0.0090(7) 0.279(9) Uani 0.567(8) 1 d . P C 1
H56 H 0.934527 0.434448 -0.025045 0.334 Uiso 0.567(8) 1 calc R P C 1
C57 C 1.0312(16) 0.4710(9) 0.0372(10) 0.279(9) Uani 0.567(8) 1 d G P C 1
H57 H 1.049840 0.519011 0.022060 0.334 Uiso 0.567(8) 1 calc R P C 1
C58 C 1.0724(12) 0.4500(13) 0.0880(10) 0.279(9) Uani 0.567(8) 1 d G P C 1
H58 H 1.118653 0.483922 0.106901 0.334 Uiso 0.567(8) 1 calc R P C 1
C59 C 1.0446(15) 0.3783(15) 0.1106(7) 0.279(9) Uani 0.567(8) 1 d G P C 1
H59 H 1.072152 0.364271 0.144639 0.334 Uiso 0.567(8) 1 calc R P C 1
C60 C 0.9755(16) 0.3277(9) 0.0824(10) 0.279(9) Uani 0.567(8) 1 d G P C 1
H60 H 0.956841 0.279708 0.097535 0.334 Uiso 0.567(8) 1 calc R P C 1
C61 C 0.9343(12) 0.3487(13) 0.0316(10) 0.279(9) Uani 0.567(8) 1 d G P C 1
H61 H 0.888027 0.314796 0.012693 0.334 Uiso 0.567(8) 1 calc R P C 1
O10 O 0.9602(5) 0.5306(6) 0.2636(4) 0.114(3) Uani 0.5 1 d . P A 1
O11 O 0.8358(6) 0.4993(6) 0.2086(4) 0.087(2) Uani 0.5 1 d . P A 1
C62 C 0.7024(6) 0.7237(5) 0.0540(3) 0.113(3) Uani 0.484(8) 1 d . P B 2
H62 H 0.694484 0.779795 0.046425 0.136 Uiso 0.484(8) 1 calc R P B 2
C63 C 0.6285(5) 0.6780(7) 0.0675(3) 0.113(3) Uani 0.484(8) 1 d G P B 2
H63 H 0.571072 0.703582 0.068911 0.136 Uiso 0.484(8) 1 calc R P B 2
C64 C 0.6404(6) 0.5942(7) 0.0788(4) 0.113(3) Uani 0.484(8) 1 d G P B 2
H64 H 0.590890 0.563602 0.087778 0.136 Uiso 0.484(8) 1 calc R P B 2
C65 C 0.7262(7) 0.5559(5) 0.0766(4) 0.113(3) Uani 0.484(8) 1 d G P B 2
H65 H 0.734119 0.499835 0.084159 0.136 Uiso 0.484(8) 1 calc R P B 2
C66 C 0.8001(5) 0.6016(6) 0.0631(3) 0.113(3) Uani 0.484(8) 1 d G P B 2
H66 H 0.857531 0.576047 0.061672 0.136 Uiso 0.484(8) 1 calc R P B 2
C67 C 0.7882(5) 0.6855(6) 0.0518(3) 0.113(3) Uani 0.484(8) 1 d G P B 2
H67 H 0.837715 0.716027 0.042805 0.136 Uiso 0.484(8) 1 calc R P B 2
C68 C 1.1041(9) 0.3789(8) 0.0791(6) 0.152(4) Uani 0.433(8) 1 d . P C 2
H68 H 1.156597 0.373288 0.063109 0.183 Uiso 0.433(8) 1 calc R P C 2
C69 C 1.0226(10) 0.3335(7) 0.0609(5) 0.152(4) Uani 0.433(8) 1 d G P C 2
H69 H 1.020611 0.297631 0.032778 0.183 Uiso 0.433(8) 1 calc R P C 2
C70 C 0.9441(8) 0.3418(8) 0.0848(6) 0.152(4) Uani 0.433(8) 1 d G P C 2
H70 H 0.889570 0.311514 0.072626 0.183 Uiso 0.433(8) 1 calc R P C 2
C71 C 0.9470(8) 0.3955(8) 0.1268(6) 0.152(4) Uani 0.433(8) 1 d G P C 2
H71 H 0.894513 0.401052 0.142805 0.183 Uiso 0.433(8) 1 calc R P C 2
C72 C 1.0285(10) 0.4408(7) 0.1450(5) 0.152(4) Uani 0.433(8) 1 d G P C 2
H72 H 1.030497 0.476710 0.173137 0.183 Uiso 0.433(8) 1 calc R P C 2
C73 C 1.1070(8) 0.4325(8) 0.1211(6) 0.152(4) Uani 0.433(8) 1 d G P C 2
H73 H 1.161540 0.462828 0.133289 0.183 Uiso 0.433(8) 1 calc R P C 2

loop_
_atom_site_aniso_label
_atom_site_aniso_U_11
_atom_site_aniso_U_22
_atom_site_aniso_U_33
_atom_site_aniso_U_23
_atom_site_aniso_U_13
_atom_site_aniso_U_12
Ru1 0.03061(12) 0.02973(12) 0.02875(12) -0.00176(6) 0.00435(8) -0.00020(6)
P1 0.0337(3) 0.0375(3) 0.0263(3) -0.0035(2) 0.0041(2) 0.0053(2)
Cl1 0.0589(4) 0.0394(3) 0.0414(4) 0.0059(3) 0.0135(3) -0.0060(3)
Cl2 0.0606(4) 0.0393(3) 0.0492(4) -0.0105(3) -0.0010(3) -0.0103(3)
O1 0.0363(9) 0.0390(9) 0.0363(10) -0.0072(7) -0.0013(7) 0.0072(7)
O2 0.0373(9) 0.0510(10) 0.0292(9) 0.0069(8) 0.0073(7) -0.0017(8)
O3 0.0511(12) 0.0530(11) 0.0300(10) -0.0064(8) 0.0043(8) 0.0189(9)
N1 0.0366(11) 0.0355(10) 0.0292(10) -0.0014(8) 0.0072(8) 0.0044(9)
N2 0.0359(11) 0.0360(10) 0.0289(10) -0.0047(8) 0.0052(8) -0.0021(8)
O4 0.0688(15) 0.0509(12) 0.0633(16) 0.0087(11) 0.0034(12) -0.0156(11)
O5 0.0648(15) 0.0785(17) 0.0694(17) -0.0206(14) -0.0019(13) 0.0298(13)
O6 0.0775(17) 0.0789(18) 0.097(2) -0.0069(15) 0.0405(16) 0.0355(14)
C1 0.0356(12) 0.0304(11) 0.0248(11) 0.0060(9) 0.0074(9) -0.0004(9)
N3 0.0542(15) 0.0472(14) 0.0695(19) -0.0043(13) 0.0244(14) 0.0116(12)
O7 0.098(2) 0.0456(12) 0.0682(17) -0.0203(12) -0.0016(14) -0.0080(12)
C2 0.0439(14) 0.0370(13) 0.0366(14) -0.0045(10) 0.0151(11) -0.0021(11)
C3 0.0395(14) 0.0387(13) 0.0311(13) -0.0037(10) 0.0043(11) -0.0012(10)
N4 0.0523(14) 0.0397(13) 0.0536(16) -0.0030(11) -0.0060(12) -0.0047(11)
C4 0.0319(12) 0.0360(13) 0.0374(14) -0.0028(10) 0.0021(10) 0.0040(10)
C5 0.0397(14) 0.0386(13) 0.0330(13) -0.0037(10) 0.0092(11) 0.0098(11)
C6 0.0356(13) 0.0385(13) 0.0364(14) -0.0020(10) 0.0023(10) 0.0010(10)
C7 0.0433(14) 0.0419(14) 0.0365(14) -0.0058(11) 0.0074(11) 0.0116(11)
C8 0.0358(13) 0.0385(13) 0.0318(13) -0.0029(10) 0.0084(10) 0.0070(10)
C9 0.0515(16) 0.0405(14) 0.0434(16) 0.0076(12) 0.0104(13) 0.0075(12)
C10 0.0331(12) 0.0431(13) 0.0300(12) -0.0055(10) 0.0029(10) -0.0043(10)
C11 0.0431(14) 0.0366(13) 0.0403(15) -0.0017(11) -0.0001(11) 0.0005(11)
C12 0.0449(15) 0.0356(13) 0.0479(17) -0.0035(11) -0.0002(13) 0.0043(11)
C13 0.0467(16) 0.0516(16) 0.0400(15) -0.0017(13) 0.0046(12) 0.0184(13)
C14 0.0469(15) 0.0425(14) 0.0346(14) -0.0084(11) 0.0081(12) -0.0009(11)
C15 0.0391(14) 0.0487(15) 0.0528(17) 0.0012(13) 0.0173(13) 0.0035(12)
C16 0.0367(13) 0.0493(15) 0.0348(14) -0.0061(11) 0.0019(11) 0.0077(11)
C17 0.0503(16) 0.0437(14) 0.0363(14) -0.0057(12) 0.0045(12) 0.0074(12)
C18 0.0424(15) 0.0581(17) 0.0434(16) -0.0069(13) 0.0061(12) 0.0087(13)
C19 0.0408(14) 0.0437(14) 0.0390(14) -0.0074(11) 0.0024(11) -0.0029(11)
C20 0.0491(16) 0.0557(17) 0.0357(15) -0.0092(12) 0.0113(12) 0.0012(13)
C21 0.0424(16) 0.0547(17) 0.0544(19) -0.0109(14) -0.0046(13) 0.0060(13)
C22 0.0546(18) 0.0649(19) 0.0433(16) 0.0133(14) 0.0215(14) -0.0023(15)
C23 0.0418(16) 0.069(2) 0.0498(18) -0.0105(15) 0.0136(13) -0.0148(15)
C24 0.0430(15) 0.0526(15) 0.0354(14) -0.0037(12) 0.0057(12) -0.0099(12)
N5 0.0568(19) 0.092(3) 0.076(2) -0.001(2) 0.0045(18) 0.0121(19)
C25 0.0370(15) 0.0609(18) 0.0566(19) -0.0163(15) 0.0041(13) 0.0117(13)
C26 0.0373(15) 0.0567(17) 0.068(2) -0.0069(15) 0.0169(14) -0.0018(13)
C27 0.0525(16) 0.0401(14) 0.0471(16) -0.0073(12) 0.0230(13) -0.0004(12)
C28 0.0431(16) 0.077(2) 0.062(2) -0.0106(17) 0.0070(15) 0.0189(16)
C29 0.065(2) 0.0554(18) 0.0384(16) -0.0026(13) -0.0047(14) -0.0021(15)
C30 0.0323(14) 0.074(2) 0.060(2) -0.0221(17) 0.0060(13) -0.0050(14)
C31 0.0597(19) 0.0603(19) 0.0495(18) 0.0142(15) 0.0114(15) -0.0105(15)
C32 0.0584(19) 0.0482(16) 0.0500(18) 0.0094(13) 0.0023(15) -0.0018(13)
C33 0.086(3) 0.066(2) 0.0404(17) -0.0203(15) 0.0235(18) -0.0149(19)
C34 0.0539(18) 0.070(2) 0.0501(18) 0.0031(15) 0.0166(15) -0.0076(16)
C35 0.0564(18) 0.0400(14) 0.061(2) 0.0114(14) 0.0041(15) 0.0027(13)
C36 0.059(2) 0.076(2) 0.070(2) 0.0212(18) 0.0320(18) -0.0007(17)
C37 0.0491(18) 0.087(3) 0.0381(17) 0.0203(15) 0.0073(14) -0.0087(15)
C38 0.063(2) 0.073(2) 0.0364(16) -0.0088(15) 0.0064(14) -0.0076(17)
C39 0.0480(17) 0.0474(16) 0.075(2) 0.0059(15) 0.0103(16) 0.0096(13)
O8 0.071(5) 0.057(3) 0.105(6) 0.015(4) 0.041(5) 0.005(3)
C40 0.064(2) 0.063(2) 0.087(3) 0.0012(19) 0.003(2) 0.0300(18)
C41 0.065(2) 0.0501(19) 0.101(3) 0.0122(19) 0.010(2) 0.0195(16)
C42 0.072(2) 0.061(2) 0.0449(18) 0.0130(15) -0.0003(16) 0.0032(17)
C43 0.073(2) 0.0498(17) 0.056(2) -0.0155(15) 0.0330(18) -0.0036(15)
C44 0.088(3) 0.077(3) 0.080(3) 0.019(2) 0.043(2) 0.015(2)
C45 0.067(2) 0.109(4) 0.084(3) -0.013(3) 0.036(2) -0.031(2)
C46 0.0462(19) 0.091(3) 0.082(3) -0.022(2) -0.0066(18) 0.0123(18)
C47 0.0401(18) 0.105(3) 0.111(4) -0.035(3) 0.017(2) 0.0001(19)
C48 0.152(6) 0.056(2) 0.129(5) 0.005(3) 0.077(4) -0.010(3)
C49 0.143(5) 0.087(3) 0.117(4) -0.021(3) 0.078(4) -0.053(3)
O9 0.049(3) 0.121(6) 0.169(8) 0.008(5) 0.047(4) 0.002(3)
C50 0.075(5) 0.095(7) 0.053(5) 0.021(4) 0.024(4) -0.002(5)
C51 0.083(6) 0.081(5) 0.056(4) 0.006(4) 0.020(4) -0.006(4)
C52 0.126(7) 0.062(4) 0.041(4) 0.004(3) 0.025(4) -0.011(5)
C53 0.079(6) 0.104(7) 0.077(6) 0.017(5) 0.018(4) 0.023(5)
C54 0.073(6) 0.114(8) 0.094(8) 0.003(6) 0.014(5) -0.026(5)
C55 0.106(7) 0.058(4) 0.063(5) 0.015(3) 0.018(4) -0.001(4)
C56 0.312(18) 0.235(14) 0.35(2) 0.070(13) 0.210(16) 0.097(12)
C57 0.312(18) 0.235(14) 0.35(2) 0.070(13) 0.210(16) 0.097(12)
C58 0.312(18) 0.235(14) 0.35(2) 0.070(13) 0.210(16) 0.097(12)
C59 0.312(18) 0.235(14) 0.35(2) 0.070(13) 0.210(16) 0.097(12)
C60 0.312(18) 0.235(14) 0.35(2) 0.070(13) 0.210(16) 0.097(12)
C61 0.312(18) 0.235(14) 0.35(2) 0.070(13) 0.210(16) 0.097(12)
O10 0.074(4) 0.137(7) 0.121(7) 0.012(5) -0.009(4) 0.029(4)
O11 0.070(4) 0.083(5) 0.110(7) -0.005(5) 0.022(5) 0.002(3)
C62 0.115(4) 0.150(6) 0.073(3) 0.038(3) 0.014(3) 0.033(4)
C63 0.115(4) 0.150(6) 0.073(3) 0.038(3) 0.014(3) 0.033(4)
C64 0.115(4) 0.150(6) 0.073(3) 0.038(3) 0.014(3) 0.033(4)
C65 0.115(4) 0.150(6) 0.073(3) 0.038(3) 0.014(3) 0.033(4)
C66 0.115(4) 0.150(6) 0.073(3) 0.038(3) 0.014(3) 0.033(4)
C67 0.115(4) 0.150(6) 0.073(3) 0.038(3) 0.014(3) 0.033(4)
C68 0.176(8) 0.101(5) 0.184(9) -0.018(5) 0.043(6) -0.036(5)
C69 0.176(8) 0.101(5) 0.184(9) -0.018(5) 0.043(6) -0.036(5)
C70 0.176(8) 0.101(5) 0.184(9) -0.018(5) 0.043(6) -0.036(5)
C71 0.176(8) 0.101(5) 0.184(9) -0.018(5) 0.043(6) -0.036(5)
C72 0.176(8) 0.101(5) 0.184(9) -0.018(5) 0.043(6) -0.036(5)
C73 0.176(8) 0.101(5) 0.184(9) -0.018(5) 0.043(6) -0.036(5)

loop_
_atom_type_symbol
_atom_type_description
_atom_type_scat_dispersion_real
_atom_type_scat_dispersion_imag
_atom_type_scat_source
C C 0.0181 0.0091 'International Tables Vol C Tables 4.2.6.8 and 6.1.1.4'
H H 0.0000 0.0000 'International Tables Vol C Tables 4.2.6.8 and 6.1.1.4'
Cl Cl 0.3639 0.7018 'International Tables Vol C Tables 4.2.6.8 and 6.1.1.4'
N N 0.0311 0.0180 'International Tables Vol C Tables 4.2.6.8 and 6.1.1.4'
O O 0.0492 0.0322 'International Tables Vol C Tables 4.2.6.8 and 6.1.1.4'
P P 0.2955 0.4335 'International Tables Vol C Tables 4.2.6.8 and 6.1.1.4'
Ru Ru 0.0552 3.2960 'International Tables Vol C Tables 4.2.6.8 and 6.1.1.4'

loop_
_exptl_crystal_face_index_h
_exptl_crystal_face_index_k
_exptl_crystal_face_index_l
_exptl_crystal_face_perp_dist
4 1 -16 0.0258
0 -10 -1 0.1632
-4 -1 16 0.0205
8 0 4 0.0248
-8 0 -4 0.0293
2 10 -6 0.1277
1 -9 7 0.1426
4 -1 14 0.0223
-4 1 -14 0.0223
1 1 -17 0.0193
-4 0 -14 0.0171
2 0 -17 0.0215
9 0 -10 0.0314

loop_
_geom_angle_atom_site_label_1
_geom_angle_atom_site_label_2
_geom_angle_atom_site_label_3
_geom_angle
P1 Ru1 Cl1 167.62(3)
P1 Ru1 Cl2 87.04(3)
Cl2 Ru1 Cl1 85.75(3)
C1 Ru1 P1 98.81(6)
C1 Ru1 Cl1 84.36(6)
C1 Ru1 Cl2 157.81(7)
C3 Ru1 P1 84.10(9)
C3 Ru1 Cl1 107.67(9)
C3 Ru1 Cl2 107.31(8)
C3 Ru1 C1 94.61(10)
O1 P1 Ru1 118.16(8)
O1 P1 O3 96.29(10)
O2 P1 Ru1 115.09(7)
O2 P1 O1 101.15(10)
O2 P1 O3 103.83(11)
O3 P1 Ru1 119.17(8)
C6 O1 P1 122.38(16)
C37 O2 P1 121.26(19)
C7 O3 P1 127.04(17)
C1 N1 C8 124.8(2)
C1 N1 C17 113.4(2)
C8 N1 C17 119.9(2)
C1 N2 C10 128.7(2)
C1 N2 C14 112.9(2)
C10 N2 C14 118.2(2)
N1 C1 Ru1 119.78(17)
N2 C1 Ru1 131.05(18)
N2 C1 N1 107.8(2)
O5 N3 O6 122.8(3)
O5 N3 C27 119.1(2)
O6 N3 C27 118.1(3)
C20 C2 C7 120.4(2)
C20 C2 C27 115.5(3)
C27 C2 C7 124.1(3)
Ru1 C3 H3 116.4
C16 C3 Ru1 127.2(2)
C16 C3 H3 116.4
O4 N4 C11 117.8(3)
O7 N4 O4 123.8(3)
O7 N4 C11 118.3(3)
C11 C4 C6 124.3(2)
C12 C4 C6 119.8(2)
C12 C4 C11 115.9(3)
C8 C5 C9 121.5(2)
C8 C5 C13 118.3(3)
C13 C5 C9 120.1(3)
O1 C6 C4 108.3(2)
O1 C6 H6A 110.0
O1 C6 H6B 110.0
C4 C6 H6A 110.0
C4 C6 H6B 110.0
H6A C6 H6B 108.4
O3 C7 C2 107.1(2)
O3 C7 H7A 110.3
O3 C7 H7B 110.3
C2 C7 H7A 110.3
C2 C7 H7B 110.3
H7A C7 H7B 108.6
C5 C8 N1 118.6(2)
C5 C8 C15 121.1(3)
C15 C8 N1 120.1(2)
C5 C9 H9A 109.5
C5 C9 H9B 109.5
C5 C9 H9C 109.5
H9A C9 H9B 109.5
H9A C9 H9C 109.5
H9B C9 H9C 109.5
C19 C10 N2 120.9(2)
C19 C10 C24 121.7(3)
C24 C10 N2 117.2(2)
C4 C11 N4 120.2(3)
C29 C11 N4 116.6(3)
C29 C11 C4 123.2(3)
C4 C12 H12 119.0
C35 C12 C4 122.0(3)
C35 C12 H12 119.0
C5 C13 H13 119.2
C25 C13 C5 121.7(3)
C25 C13 H13 119.2
N2 C14 H14A 111.1
N2 C14 H14B 111.1
N2 C14 C17 103.1(2)
H14A C14 H14B 109.1
C17 C14 H14A 111.1
C17 C14 H14B 111.1
C8 C15 C36 121.9(3)
C26 C15 C8 117.6(3)
C26 C15 C36 120.3(3)
C18 C16 C3 117.8(3)
C39 C16 C3 123.7(3)
C39 C16 C18 118.4(3)
N1 C17 C14 102.7(2)
N1 C17 H17A 111.2
N1 C17 H17B 111.2
C14 C17 H17A 111.2
C14 C17 H17B 111.2
H17A C17 H17B 109.1
C16 C18 H18 119.7
C28 C18 C16 120.6(3)
C28 C18 H18 119.7
C10 C19 C21 117.6(3)
C10 C19 C32 123.1(3)
C21 C19 C32 119.4(3)
C2 C20 H20 118.7
C2 C20 C38 122.5(3)
C38 C20 H20 118.7
C19 C21 H21 119.0
C30 C21 C19 122.0(3)
C30 C21 H21 119.0
C34 C22 C37 125.7(3)
C44 C22 C34 115.2(4)
C44 C22 C37 119.2(3)
C24 C23 H23 119.2
C30 C23 H23 119.2
C30 C23 C24 121.5(3)
C10 C24 C31 121.9(3)
C23 C24 C10 118.0(3)
C23 C24 C31 120.1(3)
O8 N5 C34 126.6(5)
O8 N5 O9 122.3(6)
O9 N5 C34 110.5(5)
O10 N5 C34 122.4(6)
O10 N5 O11 118.0(7)
O11 N5 C34 116.3(5)
C13 C25 C46 120.9(4)
C26 C25 C13 117.9(3)
C26 C25 C46 121.2(3)
C15 C26 H26 118.7
C25 C26 C15 122.6(3)
C25 C26 H26 118.7
C2 C27 N3 121.0(3)
C43 C27 N3 116.9(3)
C43 C27 C2 122.1(3)
C18 C28 H28 120.0
C40 C28 C18 119.9(3)
C40 C28 H28 120.0
C11 C29 H29 120.5
C42 C29 C11 119.1(3)
C42 C29 H29 120.5
C21 C30 C23 118.8(3)
C21 C30 C47 120.2(4)
C23 C30 C47 121.0(4)
C24 C31 H31A 109.5
C24 C31 H31B 109.5
C24 C31 H31C 109.5
H31A C31 H31B 109.5
H31A C31 H31C 109.5
H31B C31 H31C 109.5
C19 C32 H32A 109.5
C19 C32 H32B 109.5
C19 C32 H32C 109.5
H32A C32 H32B 109.5
H32A C32 H32C 109.5
H32B C32 H32C 109.5
C38 C33 H33 120.6
C43 C33 H33 120.6
C43 C33 C38 118.8(3)
C22 C34 N5 120.9(3)
C45 C34 C22 123.0(4)
C45 C34 N5 116.0(4)
C12 C35 H35 119.8
C12 C35 C42 120.4(3)
C42 C35 H35 119.8
C15 C36 H36A 109.5
C15 C36 H36B 109.5
C15 C36 H36C 109.5
H36A C36 H36B 109.5
H36A C36 H36C 109.5
H36B C36 H36C 109.5
O2 C37 C22 108.7(3)
O2 C37 H37A 109.9
O2 C37 H37B 109.9
C22 C37 H37A 109.9
C22 C37 H37B 109.9
H37A C37 H37B 108.3
C20 C38 H38 119.8
C33 C38 C20 120.5(3)
C33 C38 H38 119.8
C16 C39 H39 119.8
C41 C39 C16 120.4(3)
C41 C39 H39 119.8
C28 C40 H40 119.9
C28 C40 C41 120.3(3)
C41 C40 H40 119.9
C39 C41 H41 119.8
C40 C41 C39 120.3(4)
C40 C41 H41 119.8
C29 C42 C35 119.4(3)
C29 C42 H42 120.3
C35 C42 H42 120.3
C27 C43 H43 119.7
C33 C43 C27 120.7(3)
C33 C43 H43 119.7
C22 C44 H44 119.0
C48 C44 C22 121.9(5)
C48 C44 H44 119.0
C34 C45 H45 120.2
C49 C45 C34 119.6(5)
C49 C45 H45 120.2
C25 C46 H46A 109.5
C25 C46 H46B 109.5
C25 C46 H46C 109.5
H46A C46 H46B 109.5
H46A C46 H46C 109.5
H46B C46 H46C 109.5
C30 C47 H47A 109.5
C30 C47 H47B 109.5
C30 C47 H47C 109.5
H47A C47 H47B 109.5
H47A C47 H47C 109.5
H47B C47 H47C 109.5
C44 C48 H48 119.4
C49 C48 C44 121.1(5)
C49 C48 H48 119.4
C45 C49 H49 120.4
C48 C49 C45 119.2(5)
C48 C49 H49 120.4
C51 C50 H50 120.0
C51 C50 C55 120.0
C55 C50 H50 120.0
C50 C51 H51 120.0
C52 C51 C50 120.0
C52 C51 H51 120.0
C51 C52 H52 120.0
C53 C52 C51 120.0
C53 C52 H52 120.0
C52 C53 H53 120.0
C52 C53 C54 120.0
C54 C53 H53 120.0
C53 C54 H54 120.0
C55 C54 C53 120.0
C55 C54 H54 120.0
C50 C55 H55 120.0
C54 C55 C50 120.0
C54 C55 H55 120.0
C57 C56 H56 120.0
C57 C56 C61 120.0
C61 C56 H56 120.0
C56 C57 H57 120.0
C58 C57 C56 120.0
C58 C57 H57 120.0
C57 C58 H58 120.0
C57 C58 C59 120.0
C59 C58 H58 120.0
C58 C59 H59 120.0
C58 C59 C60 120.0
C60 C59 H59 120.0
C59 C60 H60 120.0
C61 C60 C59 120.0
C61 C60 H60 120.0
C56 C61 H61 120.0
C60 C61 C56 120.0
C60 C61 H61 120.0
C63 C62 H62 120.0
C63 C62 C67 120.0
C67 C62 H62 120.0
C62 C63 H63 120.0
C62 C63 C64 120.0
C64 C63 H63 120.0
C63 C64 H64 120.0
C63 C64 C65 120.0
C65 C64 H64 120.0
C64 C65 H65 120.0
C66 C65 C64 120.0
C66 C65 H65 120.0
C65 C66 H66 120.0
C67 C66 C65 120.0
C67 C66 H66 120.0
C62 C67 H67 120.0
C66 C67 C62 120.0
C66 C67 H67 120.0
C69 C68 H68 120.0
C69 C68 C73 120.0
C73 C68 H68 120.0
C68 C69 H69 120.0
C70 C69 C68 120.0
C70 C69 H69 120.0
C69 C70 H70 120.0
C69 C70 C71 120.0
C71 C70 H70 120.0
C70 C71 H71 120.0
C72 C71 C70 120.0
C72 C71 H71 120.0
C71 C72 H72 120.0
C73 C72 C71 120.0
C73 C72 H72 120.0
C68 C73 H73 120.0
C72 C73 C68 120.0
C72 C73 H73 120.0

loop_
_geom_bond_atom_site_label_1
_geom_bond_atom_site_label_2
_geom_bond_distance
Ru1 P1 2.2257(7)
Ru1 Cl1 2.4164(7)
Ru1 Cl2 2.3778(7)
Ru1 C1 2.054(2)
Ru1 C3 1.856(3)
P1 O1 1.5920(18)
P1 O2 1.5908(19)
P1 O3 1.6017(19)
O1 C6 1.441(3)
O2 C37 1.458(4)
O3 C7 1.436(3)
N1 C1 1.350(3)
N1 C8 1.440(3)
N1 C17 1.466(3)
N2 C1 1.342(3)
N2 C10 1.440(3)
N2 C14 1.476(3)
O4 N4 1.226(4)
O5 N3 1.221(4)
O6 N3 1.225(3)
N3 C27 1.463(4)
O7 N4 1.222(4)
C2 C7 1.512(4)
C2 C20 1.383(4)
C2 C27 1.404(4)
C3 H3 0.9300
C3 C16 1.457(4)
N4 C11 1.470(4)
C4 C6 1.512(4)
C4 C11 1.393(4)
C4 C12 1.388(4)
C5 C8 1.393(4)
C5 C9 1.497(4)
C5 C13 1.399(4)
C6 H6A 0.9700
C6 H6B 0.9700
C7 H7A 0.9700
C7 H7B 0.9700
C8 C15 1.397(4)
C9 H9A 0.9600
C9 H9B 0.9600
C9 H9C 0.9600
C10 C19 1.391(4)
C10 C24 1.401(4)
C11 C29 1.383(4)
C12 H12 0.9300
C12 C35 1.382(5)
C13 H13 0.9300
C13 C25 1.388(5)
C14 H14A 0.9700
C14 H14B 0.9700
C14 C17 1.515(4)
C15 C26 1.395(5)
C15 C36 1.505(5)
C16 C18 1.396(4)
C16 C39 1.389(5)
C17 H17A 0.9700
C17 H17B 0.9700
C18 H18 0.9300
C18 C28 1.391(5)
C19 C21 1.394(4)
C19 C32 1.504(4)
C20 H20 0.9300
C20 C38 1.390(4)
C21 H21 0.9300
C21 C30 1.381(5)
C22 C34 1.397(5)
C22 C37 1.491(5)
C22 C44 1.389(5)
C23 H23 0.9300
C23 C24 1.389(4)
C23 C30 1.382(5)
C24 C31 1.500(5)
N5 C34 1.460(6)
N5 O8 1.088(8)
N5 O9 1.345(7)
N5 O10 1.218(8)
N5 O11 1.277(10)
C25 C26 1.382(5)
C25 C46 1.511(5)
C26 H26 0.9300
C27 C43 1.387(5)
C28 H28 0.9300
C28 C40 1.369(6)
C29 H29 0.9300
C29 C42 1.377(5)
C30 C47 1.519(5)
C31 H31A 0.9600
C31 H31B 0.9600
C31 H31C 0.9600
C32 H32A 0.9600
C32 H32B 0.9600
C32 H32C 0.9600
C33 H33 0.9300
C33 C38 1.373(5)
C33 C43 1.368(6)
C34 C45 1.375(6)
C35 H35 0.9300
C35 C42 1.385(5)
C36 H36A 0.9600
C36 H36B 0.9600
C36 H36C 0.9600
C37 H37A 0.9700
C37 H37B 0.9700
C38 H38 0.9300
C39 H39 0.9300
C39 C41 1.388(5)
C40 H40 0.9300
C40 C41 1.376(6)
C41 H41 0.9300
C42 H42 0.9300
C43 H43 0.9300
C44 H44 0.9300
C44 C48 1.378(7)
C45 H45 0.9300
C45 C49 1.373(8)
C46 H46A 0.9600
C46 H46B 0.9600
C46 H46C 0.9600
C47 H47A 0.9600
C47 H47B 0.9600
C47 H47C 0.9600
C48 H48 0.9300
C48 C49 1.358(9)
C49 H49 0.9300
C50 H50 0.9300
C50 C51 1.3900
C50 C55 1.3900
C51 H51 0.9300
C51 C52 1.3900
C52 H52 0.9300
C52 C53 1.3900
C53 H53 0.9300
C53 C54 1.3900
C54 H54 0.9300
C54 C55 1.3900
C55 H55 0.9300
C56 H56 0.9300
C56 C57 1.3900
C56 C61 1.3900
C57 H57 0.9300
C57 C58 1.3900
C58 H58 0.9300
C58 C59 1.3900
C59 H59 0.9300
C59 C60 1.3900
C60 H60 0.9300
C60 C61 1.3900
C61 H61 0.9300
C62 H62 0.9300
C62 C63 1.3900
C62 C67 1.3900
C63 H63 0.9300
C63 C64 1.3900
C64 H64 0.9300
C64 C65 1.3900
C65 H65 0.9300
C65 C66 1.3900
C66 H66 0.9300
C66 C67 1.3900
C67 H67 0.9300
C68 H68 0.9300
C68 C69 1.3900
C68 C73 1.3900
C69 H69 0.9300
C69 C70 1.3900
C70 H70 0.9300
C70 C71 1.3900
C71 H71 0.9300
C71 C72 1.3900
C72 H72 0.9300
C72 C73 1.3900
C73 H73 0.9300

loop_
_exptl_oxdiff_crystal_face_indexfrac_h
_exptl_oxdiff_crystal_face_indexfrac_k
_exptl_oxdiff_crystal_face_indexfrac_l
_exptl_oxdiff_crystal_face_x
_exptl_oxdiff_crystal_face_y
_exptl_oxdiff_crystal_face_z
3.9996 1.0055 -16.0056 -0.2022 -0.8554 -0.4517
-0.0013 -10.0015 -0.9996 -0.1342 -0.3811 0.8661
-3.9996 -1.0055 16.0056 0.2022 0.8554 0.4517
7.9999 -0.0040 4.0053 0.9146 -0.2377 0.0094
-7.9999 0.0040 -4.0053 -0.9146 0.2377 -0.0094
2.0011 10.0038 -6.0027 0.0654 -0.0207 -1.0272
0.9990 -9.0049 7.0044 0.2687 -0.0560 0.9318
4.0001 -1.0071 14.0082 0.8938 0.3609 0.3385
-4.0001 1.0071 -14.0082 -0.8938 -0.3609 -0.3385
0.9997 1.0068 -17.0074 -0.5266 -0.7449 -0.4450
-4.0003 0.0069 -14.0081 -0.9035 -0.3947 -0.2498
1.9995 0.0063 -17.0068 -0.4406 -0.8298 -0.3653
8.9995 0.0014 -10.0006 0.4898 -0.8880 -0.2856
